data_7241213
loop_
_publ_author_name
'Chen, Chia-Jou'
'Lee, Wei-Te'
'Hu, Ji-Hong'
'Mahat Chhetri, Pradhumna'
'Chen, Jhy-Der'

_publ_section_title
;
 Structural Diversity and Modification in Ni(II) Coordination Polymers:
 Peculiar Phenomenon of Reversible Structural Transformation between 1D
 Ladder and 2D Layer
;
_journal_name_full CrystEngComm
_journal_paper_doi 10.1039/D0CE01170C
_journal_year 2020
_chemical_formula_sum 'C21 H19 N2 O5 Zn'
_chemical_formula_weight 444.75
_space_group_crystal_system monoclinic
_space_group_IT_number 15
_space_group_name_Hall '-C 2yc'
_space_group_name_H-M_alt 'C 1 2/c 1'
_atom_sites_solution_hydrogens geom
_audit_creation_method SHELXL-2018/3
_audit_update_record
;
2020-07-27 deposited with the CCDC.	2020-09-10 downloaded from the CCDC.
;
_cell_angle_alpha 90
_cell_angle_beta 95.4191(6)
_cell_angle_gamma 90
_cell_formula_units_Z 8
_cell_length_a 21.5344(3)
_cell_length_b 10.25750(10)
_cell_length_c 18.2419(2)
_cell_measurement_reflns_used 9958
_cell_measurement_temperature 296(2)
_cell_measurement_theta_max 28.28
_cell_measurement_theta_min 2.20
_cell_volume 4011.43(8)
_computing_cell_refinement 'Bruker SAINT'
_computing_data_collection 'Bruker APEX2'
_computing_data_reduction 'Bruker SAINT'
_computing_molecular_graphics 'Bruker SHELXTL'
_computing_publication_material 'Bruker SHELXTL'
_computing_structure_refinement 'SHELXL-2018/3 (Sheldrick, 2018)'
_computing_structure_solution 'SHELXS-97 (Sheldrick 2008)'
_diffrn_ambient_temperature 296(2)
_diffrn_measured_fraction_theta_full 1.000
_diffrn_measured_fraction_theta_max 1.000
_diffrn_measurement_device_type 'Bruker APEX-II CCD'
_diffrn_measurement_method '\f and \w scans'
_diffrn_radiation_type MoK\a
_diffrn_radiation_wavelength 0.71073
_diffrn_reflns_av_R_equivalents 0.0228
_diffrn_reflns_av_unetI/netI 0.0222
_diffrn_reflns_Laue_measured_fraction_full 1.000
_diffrn_reflns_Laue_measured_fraction_max 1.000
_diffrn_reflns_limit_h_max 24
_diffrn_reflns_limit_h_min -26
_diffrn_reflns_limit_k_max 12
_diffrn_reflns_limit_k_min -11
_diffrn_reflns_limit_l_max 18
_diffrn_reflns_limit_l_min -22
_diffrn_reflns_number 17359
_diffrn_reflns_point_group_measured_fraction_full 1.000
_diffrn_reflns_point_group_measured_fraction_max 1.000
_diffrn_reflns_theta_full 25.242
_diffrn_reflns_theta_max 25.999
_diffrn_reflns_theta_min 1.900
_exptl_absorpt_coefficient_mu 1.259
_exptl_absorpt_correction_T_max 0.7457
_exptl_absorpt_correction_T_min 0.6880
_exptl_absorpt_correction_type multi-scan
_exptl_absorpt_process_details 'SADABS V2008/1 (Bruker AXS, 2008)'
_exptl_crystal_colour colourless
_exptl_crystal_density_diffrn 1.473
_exptl_crystal_description Block
_exptl_crystal_F_000 1832
_exptl_crystal_size_max 0.200
_exptl_crystal_size_mid 0.200
_exptl_crystal_size_min 0.100
_refine_diff_density_max 0.646
_refine_diff_density_min -0.574
_refine_diff_density_rms 0.060
_refine_ls_extinction_method none
_refine_ls_goodness_of_fit_ref 1.057
_refine_ls_hydrogen_treatment constr
_refine_ls_matrix_type full
_refine_ls_number_parameters 267
_refine_ls_number_reflns 3955
_refine_ls_number_restraints 0
_refine_ls_restrained_S_all 1.057
_refine_ls_R_factor_all 0.0429
_refine_ls_R_factor_gt 0.0353
_refine_ls_shift/su_max 0.001
_refine_ls_shift/su_mean 0.000
_refine_ls_structure_factor_coef Fsqd
_refine_ls_weighting_details 'w=1/[\s^2^(Fo^2^)+(0.0441P)^2^+7.0761P] where P=(Fo^2^+2Fc^2^)/3'
_refine_ls_weighting_scheme calc
_refine_ls_wR_factor_gt 0.0885
_refine_ls_wR_factor_ref 0.0927
_reflns_Friedel_coverage 0.000
_reflns_number_gt 3387
_reflns_number_total 3955
_reflns_threshold_expression 'I > 2\s(I)'
_cod_data_source_file d0ce01170c2.cif
_cod_data_source_block 4
_cod_depositor_comments
;
The following automatic conversions were performed:

data item '_exptl_absorpt_correction_type' value 'multi_scan' was
changed to 'multi-scan' in accordance with the
/home/data/users/saulius/crontab/automatic-downloads/rss-feeds/RSC/lib/dictionaries/cif_core.dic
dictionary named 'cif_core.dic' version 2.4.2 last updated on
2011-04-26.

Automatic conversion script
Id: cif_fix_values 7556 2019-12-06 15:28:31Z antanas 
;
_cod_original_sg_symbol_H-M 'C 2/c'
_cod_database_code 7241213
_shelx_shelxl_version_number 2018/3
_shelx_space_group_comment
; 
The symmetry employed for this shelxl refinement is uniquely defined 
by the following loop, which should always be used as a source of 
symmetry information in preference to the above space-group names. 
They are only intended as comments. 
;
_shelx_estimated_absorpt_t_min 0.787
_shelx_estimated_absorpt_t_max 0.884

loop_
_space_group_symop_operation_xyz
'x, y, z'
'-x, y, -z+1/2'
'x+1/2, y+1/2, z'
'-x+1/2, y+1/2, -z+1/2'
'-x, -y, -z'
'x, -y, z-1/2'
'-x+1/2, -y+1/2, -z'
'x+1/2, -y+1/2, z-1/2'

loop_
_atom_site_label
_atom_site_type_symbol
_atom_site_fract_x
_atom_site_fract_y
_atom_site_fract_z
_atom_site_U_iso_or_equiv
_atom_site_adp_type
_atom_site_occupancy
_atom_site_site_symmetry_order
_atom_site_calc_flag
_atom_site_refinement_flags_posn
_atom_site_refinement_flags_adp
_atom_site_refinement_flags_occupancy
_atom_site_disorder_assembly
_atom_site_disorder_group
Zn Zn 0.52798(2) 0.88027(2) 0.57510(2) 0.02765(11) Uani 1 1 d . . . . .
O1 O 0.67796(11) 0.5514(2) 0.54800(17) 0.0768(8) Uani 1 1 d . . . . .
O2 O 0.56475(8) 0.94540(16) 0.66781(9) 0.0340(4) Uani 1 1 d . . . . .
O3 O 0.58188(11) 1.12983(17) 0.61052(10) 0.0449(5) Uani 1 1 d . . . . .
O4 O 0.57616(9) 1.14718(17) 0.99160(10) 0.0393(4) Uani 1 1 d . . . . .
O5 O 0.55474(8) 0.95768(16) 0.93617(9) 0.0332(4) Uani 1 1 d . . . . .
N1 N 0.51344(10) 0.6863(2) 0.59586(12) 0.0346(5) Uani 1 1 d . . . . .
N2 N 0.60826(11) 0.39469(19) 0.57096(13) 0.0391(5) Uani 1 1 d . . . . .
H2A H 0.602101 0.311910 0.572124 0.047 Uiso 1 1 calc R U . . .
C1 C 0.46745(16) 0.6353(3) 0.6293(2) 0.0673(11) Uani 1 1 d . . . . .
H1A H 0.435671 0.689031 0.642751 0.081 Uiso 1 1 calc R U . . .
C2 C 0.46555(19) 0.5046(4) 0.6445(3) 0.0996(18) Uani 1 1 d . . . . .
H2B H 0.432650 0.470730 0.668010 0.120 Uiso 1 1 calc R U . . .
C3 C 0.51219(16) 0.4233(3) 0.6250(2) 0.0679(11) Uani 1 1 d . . . . .
H3A H 0.510837 0.334340 0.634601 0.081 Uiso 1 1 calc R U . . .
C4 C 0.56057(12) 0.4757(2) 0.59122(15) 0.0355(6) Uani 1 1 d . . . . .
C5 C 0.55893(13) 0.6084(2) 0.57678(16) 0.0368(6) Uani 1 1 d . . . . .
H5A H 0.590955 0.644780 0.552711 0.044 Uiso 1 1 calc R U . . .
C6 C 0.66355(14) 0.4367(2) 0.54957(17) 0.0428(7) Uani 1 1 d . . . . .
C7 C 0.70740(12) 0.3356(2) 0.52589(15) 0.0361(6) Uani 1 1 d . . . . .
C8 C 0.77007(13) 0.3673(2) 0.53021(17) 0.0429(7) Uani 1 1 d . . . . .
H8A H 0.783524 0.446575 0.550759 0.051 Uiso 1 1 calc R U . . .
C9 C 0.81268(13) 0.2833(3) 0.50455(16) 0.0406(6) Uani 1 1 d . . . . .
H9A H 0.854696 0.305623 0.507495 0.061 Uiso 1 1 calc R U . . .
C10 C 0.58353(11) 1.0635(2) 0.66704(13) 0.0282(5) Uani 1 1 d . . . . .
C11 C 0.60734(11) 1.1177(2) 0.74051(13) 0.0272(5) Uani 1 1 d . . . . .
C12 C 0.58579(11) 1.0664(2) 0.80374(13) 0.0276(5) Uani 1 1 d . . . . .
H12A H 0.558065 0.996695 0.800578 0.033 Uiso 1 1 calc R U . . .
C13 C 0.60585(11) 1.1199(2) 0.87170(13) 0.0278(5) Uani 1 1 d . . . . .
C14 C 0.57710(11) 1.0712(2) 0.93774(13) 0.0274(5) Uani 1 1 d . . . . .
C15 C 0.65058(12) 1.2186(2) 0.87684(14) 0.0331(6) Uani 1 1 d . . . . .
H15A H 0.663857 1.253589 0.922695 0.040 Uiso 1 1 calc R U . . .
C16 C 0.67571(12) 1.2658(2) 0.81422(14) 0.0343(6) Uani 1 1 d . . . . .
C17 C 0.65160(12) 1.2164(2) 0.74662(14) 0.0322(5) Uani 1 1 d . . . . .
H17A H 0.665577 1.250715 0.703928 0.039 Uiso 1 1 calc R U . . .
C18 C 0.7255(5) 1.3757(9) 0.8180(5) 0.0377(18) Uani 0.646(8) 1 d . . P A 1
C19 C 0.7758(4) 1.3373(8) 0.8823(5) 0.0914(19) Uani 0.646(8) 1 d . . P A 1
H19A H 0.793984 1.254889 0.871491 0.137 Uiso 0.646(8) 1 calc R U P A 1
H19B H 0.807746 1.402825 0.887310 0.137 Uiso 0.646(8) 1 calc R U P A 1
H19C H 0.756400 1.330745 0.927426 0.137 Uiso 0.646(8) 1 calc R U P A 1
C20 C 0.7011(3) 1.5013(7) 0.8400(5) 0.0914(19) Uani 0.646(8) 1 d . . P A 1
H20A H 0.681682 1.490890 0.884897 0.137 Uiso 0.646(8) 1 calc R U P A 1
H20B H 0.734762 1.562756 0.847674 0.137 Uiso 0.646(8) 1 calc R U P A 1
H20C H 0.671000 1.532771 0.802017 0.137 Uiso 0.646(8) 1 calc R U P A 1
C21 C 0.7563(3) 1.3875(7) 0.7482(4) 0.0914(19) Uani 0.646(8) 1 d . . P A 1
H21A H 0.771806 1.303822 0.735069 0.137 Uiso 0.646(8) 1 calc R U P A 1
H21B H 0.726512 1.418167 0.709577 0.137 Uiso 0.646(8) 1 calc R U P A 1
H21C H 0.790273 1.448152 0.755235 0.137 Uiso 0.646(8) 1 calc R U P A 1
C18' C 0.7340(10) 1.3486(17) 0.8220(11) 0.037(5) Uiso 0.354(8) 1 d . . P A 2
C19' C 0.7604(7) 1.3846(13) 0.9005(7) 0.074(4) Uiso 0.354(8) 1 d . . P A 2
H19D H 0.727112 1.414063 0.927942 0.110 Uiso 0.354(8) 1 calc R U P A 2
H19E H 0.779777 1.309425 0.924186 0.110 Uiso 0.354(8) 1 calc R U P A 2
H19F H 0.790677 1.452811 0.898557 0.110 Uiso 0.354(8) 1 calc R U P A 2
C20' C 0.7091(6) 1.4852(13) 0.7786(8) 0.088(4) Uiso 0.354(8) 1 d . . P A 2
H20D H 0.675294 1.521713 0.802549 0.132 Uiso 0.354(8) 1 calc R U P A 2
H20E H 0.742681 1.546916 0.779848 0.132 Uiso 0.354(8) 1 calc R U P A 2
H20F H 0.694982 1.465310 0.728297 0.132 Uiso 0.354(8) 1 calc R U P A 2
C21' C 0.7852(5) 1.3034(11) 0.7800(6) 0.060(3) Uiso 0.354(8) 1 d . . P A 2
H21D H 0.820057 1.361630 0.788344 0.091 Uiso 0.354(8) 1 calc R U P A 2
H21E H 0.797668 1.217253 0.795957 0.091 Uiso 0.354(8) 1 calc R U P A 2
H21F H 0.771239 1.301757 0.728491 0.091 Uiso 0.354(8) 1 calc R U P A 2

loop_
_atom_site_aniso_label
_atom_site_aniso_U_11
_atom_site_aniso_U_22
_atom_site_aniso_U_33
_atom_site_aniso_U_23
_atom_site_aniso_U_13
_atom_site_aniso_U_12
Zn 0.03470(17) 0.02302(16) 0.02567(17) -0.00159(10) 0.00519(12) 0.00806(11)
O1 0.0602(14) 0.0253(11) 0.152(3) -0.0066(13) 0.0490(16) 0.0013(10)
O2 0.0431(10) 0.0279(9) 0.0305(9) -0.0018(7) 0.0014(8) -0.0051(7)
O3 0.0734(14) 0.0348(10) 0.0264(10) 0.0020(8) 0.0035(9) -0.0060(9)
O4 0.0546(12) 0.0369(10) 0.0286(10) -0.0048(8) 0.0160(8) -0.0170(8)
O5 0.0337(9) 0.0278(9) 0.0380(10) 0.0045(7) 0.0032(8) -0.0092(7)
N1 0.0360(12) 0.0256(10) 0.0430(13) -0.0005(9) 0.0080(10) 0.0046(9)
N2 0.0443(13) 0.0189(10) 0.0563(15) 0.0030(9) 0.0167(11) 0.0057(9)
C1 0.0524(19) 0.0389(17) 0.117(3) 0.0098(18) 0.044(2) 0.0125(14)
C2 0.073(3) 0.047(2) 0.192(5) 0.030(3) 0.082(3) 0.0112(18)
C3 0.060(2) 0.0276(14) 0.122(3) 0.0157(17) 0.041(2) 0.0039(14)
C4 0.0363(14) 0.0248(12) 0.0460(16) -0.0008(11) 0.0076(12) 0.0041(10)
C5 0.0398(14) 0.0247(12) 0.0480(17) 0.0032(11) 0.0147(12) 0.0043(10)
C6 0.0468(16) 0.0244(13) 0.0589(19) 0.0006(12) 0.0142(14) 0.0055(11)
C7 0.0413(15) 0.0239(12) 0.0440(16) 0.0035(11) 0.0087(12) 0.0067(11)
C8 0.0437(16) 0.0259(13) 0.0596(19) -0.0080(12) 0.0079(14) -0.0003(11)
C9 0.0350(14) 0.0326(13) 0.0547(18) -0.0029(12) 0.0074(13) 0.0023(11)
C10 0.0279(12) 0.0270(12) 0.0307(14) -0.0014(10) 0.0077(10) 0.0030(9)
C11 0.0298(12) 0.0237(11) 0.0290(13) -0.0020(9) 0.0066(10) 0.0005(9)
C12 0.0284(12) 0.0245(11) 0.0305(13) -0.0014(9) 0.0056(10) -0.0048(9)
C13 0.0286(12) 0.0263(12) 0.0290(13) 0.0002(9) 0.0058(10) -0.0044(9)
C14 0.0259(11) 0.0289(12) 0.0271(13) 0.0022(10) 0.0009(9) -0.0047(9)
C15 0.0359(14) 0.0346(13) 0.0290(13) -0.0038(10) 0.0040(11) -0.0117(11)
C16 0.0352(13) 0.0320(13) 0.0369(15) -0.0018(11) 0.0093(11) -0.0092(10)
C17 0.0358(13) 0.0311(12) 0.0312(14) 0.0022(10) 0.0110(11) -0.0062(10)
C18 0.036(4) 0.026(4) 0.051(4) 0.006(3) 0.005(3) -0.019(3)
C19 0.078(3) 0.086(3) 0.111(4) -0.005(2) 0.012(2) -0.058(2)
C20 0.078(3) 0.086(3) 0.111(4) -0.005(2) 0.012(2) -0.058(2)
C21 0.078(3) 0.086(3) 0.111(4) -0.005(2) 0.012(2) -0.058(2)

loop_
_atom_type_symbol
_atom_type_description
_atom_type_scat_dispersion_real
_atom_type_scat_dispersion_imag
_atom_type_scat_source
C C 0.0033 0.0016 'International Tables Vol C Tables 4.2.6.8 and 6.1.1.4'
H H 0.0000 0.0000 'International Tables Vol C Tables 4.2.6.8 and 6.1.1.4'
N N 0.0061 0.0033 'International Tables Vol C Tables 4.2.6.8 and 6.1.1.4'
O O 0.0106 0.0060 'International Tables Vol C Tables 4.2.6.8 and 6.1.1.4'
Zn Zn 0.2839 1.4301 'International Tables Vol C Tables 4.2.6.8 and 6.1.1.4'

loop_
_geom_angle_atom_site_label_1
_geom_angle_atom_site_label_2
_geom_angle_atom_site_label_3
_geom_angle
_geom_angle_site_symmetry_1
_geom_angle_site_symmetry_3
_geom_angle_publ_flag
O2 Zn O4 122.35(8) . 6_575 ?
O2 Zn O5 104.41(7) . 2_656 ?
O4 Zn O5 121.89(8) 6_575 2_656 ?
O2 Zn N1 103.42(8) . . ?
O4 Zn N1 96.09(8) 6_575 . ?
O5 Zn N1 105.13(8) 2_656 . ?
C10 O2 Zn 115.17(16) . . ?
C14 O4 Zn 124.95(15) . 6_576 ?
C14 O5 Zn 136.46(16) . 2_656 ?
C1 N1 C5 118.9(2) . . ?
C1 N1 Zn 127.14(19) . . ?
C5 N1 Zn 113.78(17) . . ?
C6 N2 C4 125.0(2) . . ?
C6 N2 H2A 117.5 . . ?
C4 N2 H2A 117.5 . . ?
N1 C1 C2 121.3(3) . . ?
N1 C1 H1A 119.3 . . ?
C2 C1 H1A 119.3 . . ?
C1 C2 C3 120.3(3) . . ?
C1 C2 H2B 119.9 . . ?
C3 C2 H2B 119.9 . . ?
C4 C3 C2 118.8(3) . . ?
C4 C3 H3A 120.6 . . ?
C2 C3 H3A 120.6 . . ?
C3 C4 C5 117.7(2) . . ?
C3 C4 N2 119.6(2) . . ?
C5 C4 N2 122.7(2) . . ?
N1 C5 C4 123.0(2) . . ?
N1 C5 H5A 118.5 . . ?
C4 C5 H5A 118.5 . . ?
O1 C6 N2 123.1(2) . . ?
O1 C6 C7 119.6(3) . . ?
N2 C6 C7 117.3(2) . . ?
C8 C7 C9 119.6(2) . 7_656 ?
C8 C7 C6 117.4(2) . . ?
C9 C7 C6 122.9(2) 7_656 . ?
C9 C8 C7 120.8(2) . . ?
C9 C8 H8A 119.6 . . ?
C7 C8 H8A 119.6 . . ?
C8 C9 C7 119.6(3) . 7_656 ?
C8 C9 H9A 120.2 . . ?
C7 C9 H9A 120.2 7_656 . ?
O3 C10 O2 123.2(2) . . ?
O3 C10 C11 121.6(2) . . ?
O2 C10 C11 115.1(2) . . ?
C12 C11 C17 119.4(2) . . ?
C12 C11 C10 119.4(2) . . ?
C17 C11 C10 121.2(2) . . ?
C13 C12 C11 119.5(2) . . ?
C13 C12 H12A 120.2 . . ?
C11 C12 H12A 120.2 . . ?
C12 C13 C15 120.1(2) . . ?
C12 C13 C14 118.2(2) . . ?
C15 C13 C14 121.7(2) . . ?
O4 C14 O5 123.9(2) . . ?
O4 C14 C13 117.6(2) . . ?
O5 C14 C13 118.6(2) . . ?
C13 C15 C16 121.0(2) . . ?
C13 C15 H15A 119.5 . . ?
C16 C15 H15A 119.5 . . ?
C17 C16 C15 117.3(2) . . ?
C17 C16 C18' 121.8(8) . . ?
C15 C16 C18' 120.0(8) . . ?
C17 C16 C18 120.2(4) . . ?
C15 C16 C18 122.3(4) . . ?
C16 C17 C11 122.3(2) . . ?
C16 C17 H17A 118.9 . . ?
C11 C17 H17A 118.9 . . ?
C20 C18 C21 111.2(7) . . ?
C20 C18 C16 112.8(7) . . ?
C21 C18 C16 112.4(6) . . ?
C20 C18 C19 104.8(7) . . ?
C21 C18 C19 109.1(8) . . ?
C16 C18 C19 106.0(6) . . ?
C18 C19 H19A 109.5 . . ?
C18 C19 H19B 109.5 . . ?
H19A C19 H19B 109.5 . . ?
C18 C19 H19C 109.5 . . ?
H19A C19 H19C 109.5 . . ?
H19B C19 H19C 109.5 . . ?
C18 C20 H20A 109.5 . . ?
C18 C20 H20B 109.5 . . ?
H20A C20 H20B 109.5 . . ?
C18 C20 H20C 109.5 . . ?
H20A C20 H20C 109.5 . . ?
H20B C20 H20C 109.5 . . ?
C18 C21 H21A 109.5 . . ?
C18 C21 H21B 109.5 . . ?
H21A C21 H21B 109.5 . . ?
C18 C21 H21C 109.5 . . ?
H21A C21 H21C 109.5 . . ?
H21B C21 H21C 109.5 . . ?
C21' C18' C16 115.4(14) . . ?
C21' C18' C19' 109.3(14) . . ?
C16 C18' C19' 117.0(14) . . ?
C21' C18' C20' 103.8(13) . . ?
C16 C18' C20' 101.5(12) . . ?
C19' C18' C20' 108.4(13) . . ?
C18' C19' H19D 109.5 . . ?
C18' C19' H19E 109.5 . . ?
H19D C19' H19E 109.5 . . ?
C18' C19' H19F 109.5 . . ?
H19D C19' H19F 109.5 . . ?
H19E C19' H19F 109.5 . . ?
C18' C20' H20D 109.5 . . ?
C18' C20' H20E 109.5 . . ?
H20D C20' H20E 109.5 . . ?
C18' C20' H20F 109.5 . . ?
H20D C20' H20F 109.5 . . ?
H20E C20' H20F 109.5 . . ?
C18' C21' H21D 109.5 . . ?
C18' C21' H21E 109.5 . . ?
H21D C21' H21E 109.5 . . ?
C18' C21' H21F 109.5 . . ?
H21D C21' H21F 109.5 . . ?
H21E C21' H21F 109.5 . . ?

loop_
_geom_bond_atom_site_label_1
_geom_bond_atom_site_label_2
_geom_bond_distance
_geom_bond_site_symmetry_2
_geom_bond_publ_flag
Zn O2 1.9184(17) . ?
Zn O4 1.9428(17) 6_575 ?
Zn O5 1.9431(16) 2_656 ?
Zn N1 2.055(2) . ?
O1 C6 1.218(3) . ?
O2 C10 1.278(3) . ?
O3 C10 1.233(3) . ?
O4 C14 1.256(3) . ?
O5 C14 1.260(3) . ?
N1 C1 1.319(4) . ?
N1 C5 1.336(3) . ?
N2 C6 1.358(4) . ?
N2 C4 1.398(3) . ?
N2 H2A 0.8600 . ?
C1 C2 1.370(4) . ?
C1 H1A 0.9300 . ?
C2 C3 1.378(5) . ?
C2 H2B 0.9300 . ?
C3 C4 1.369(4) . ?
C3 H3A 0.9300 . ?
C4 C5 1.386(3) . ?
C5 H5A 0.9300 . ?
C6 C7 1.494(4) . ?
C7 C8 1.383(4) . ?
C7 C9 1.392(4) 7_656 ?
C8 C9 1.373(4) . ?
C8 H8A 0.9300 . ?
C9 H9A 0.9300 . ?
C10 C11 1.496(3) . ?
C11 C12 1.387(3) . ?
C11 C17 1.388(3) . ?
C12 C13 1.387(3) . ?
C12 H12A 0.9300 . ?
C13 C15 1.395(3) . ?
C13 C14 1.491(3) . ?
C15 C16 1.396(3) . ?
C15 H15A 0.9300 . ?
C16 C17 1.388(4) . ?
C16 C18' 1.51(2) . ?
C16 C18 1.553(8) . ?
C17 H17A 0.9300 . ?
C18 C20 1.462(12) . ?
C18 C21 1.494(12) . ?
C18 C19 1.570(13) . ?
C19 H19A 0.9600 . ?
C19 H19B 0.9600 . ?
C19 H19C 0.9600 . ?
C20 H20A 0.9600 . ?
C20 H20B 0.9600 . ?
C20 H20C 0.9600 . ?
C21 H21A 0.9600 . ?
C21 H21B 0.9600 . ?
C21 H21C 0.9600 . ?
C18' C21' 1.48(2) . ?
C18' C19' 1.53(3) . ?
C18' C20' 1.67(2) . ?
C19' H19D 0.9600 . ?
C19' H19E 0.9600 . ?
C19' H19F 0.9600 . ?
C20' H20D 0.9600 . ?
C20' H20E 0.9600 . ?
C20' H20F 0.9600 . ?
C21' H21D 0.9600 . ?
C21' H21E 0.9600 . ?
C21' H21F 0.9600 . ?
